data_8106513
loop_
_publ_author_name
'Grimmer, Craig D.'

_publ_section_title
;
 Crystal structure of
 phenyl(2-phenyl-2,3-dihydro-1H-perimidin-2-yl)methanone, C24H18N2O
;
_journal_issue 2
_journal_name_full 'Zeitschrift f\"ur Kristallographie - New Crystal Structures'
_journal_page_first 289
_journal_page_last 290
_journal_paper_doi 10.1515/ncrs-2016-0242
_journal_volume 232
_journal_year 2017
_chemical_formula_moiety 'C24 H18 N2 O'
_chemical_formula_sum 'C24 H18 N2 O'
_chemical_formula_weight 350.42
_chemical_name_systematic phenyl(2-phenyl-2,3-dihydro-1H-perimidin-2-yl)methanone
_space_group_crystal_system monoclinic
_space_group_IT_number 14
_space_group_name_Hall '-P 2yn'
_space_group_name_H-M_alt 'P 1 21/n 1'
_symmetry_Int_Tables_number 14
_atom_sites_solution_primary direct
_cell_angle_alpha 90
_cell_angle_beta 98.372(2)
_cell_angle_gamma 90
_cell_formula_units_Z 4
_cell_length_a 5.9227(7)
_cell_length_b 16.462(2)
_cell_length_c 18.150(2)
_cell_measurement_reflns_used 9883
_cell_measurement_temperature 100(2)
_cell_measurement_theta_max 26.665
_cell_measurement_theta_min 2.268
_cell_volume 1750.8(4)
_computing_cell_refinement 'SAINT v8.27A (Bruker, 2012)'
_computing_data_reduction 'SAINT v8.27A (Bruker, 2012)'
_computing_molecular_graphics 'Olex2 (Dolomanov et al., 2009)'
_computing_publication_material
;
Olex2 (Dolomanov et al., 2009), publCIF (Westrip, 2010)
;
_computing_structure_refinement 'olex2.refine (Bourhis et al., 2015)'
_computing_structure_solution 'ShelXS (Sheldrick, 2008)'
_diffrn_ambient_temperature 100(2)
_diffrn_detector 'Bruker APEX2 area detector'
_diffrn_detector_type 'CCD area detector'
_diffrn_measured_fraction_theta_full 0.9962
_diffrn_measured_fraction_theta_max 0.9957
_diffrn_measurement_device 'Three-circle diffractometer'
_diffrn_measurement_device_type 'Bruker APEX-II CCD'
_diffrn_measurement_method '\f and \w scans'
_diffrn_radiation_monochromator Graphite
_diffrn_radiation_type 'Mo K\a'
_diffrn_radiation_wavelength 0.71073
_diffrn_reflns_av_R_equivalents 0.0341
_diffrn_reflns_av_unetI/netI 0.0118
_diffrn_reflns_limit_h_max 7
_diffrn_reflns_limit_h_min -7
_diffrn_reflns_limit_k_max 20
_diffrn_reflns_limit_k_min -20
_diffrn_reflns_limit_l_max 22
_diffrn_reflns_limit_l_min -22
_diffrn_reflns_number 63640
_diffrn_reflns_theta_full 26.0000
_diffrn_reflns_theta_max 26.72
_diffrn_reflns_theta_min 1.68
_diffrn_source 'Microfocus sealed X-ray tube'
_diffrn_source_type 'Incoatec I\ms'
_diffrn_standards_number 0
_exptl_absorpt_coefficient_mu 0.082
_exptl_absorpt_correction_T_max 0.7454
_exptl_absorpt_correction_T_min 0.6848
_exptl_absorpt_correction_type multi-scan
_exptl_absorpt_process_details
;
SADABS-2012/1 (Bruker,2012) was used for absorption correction.
wR2(int) was 0.1086 before and 0.0470 after correction.
The Ratio of minimum to maximum transmission is 0.9187.
The \l/2 correction factor is 0.0015.
;
_exptl_crystal_colour 'clear light yellow'
_exptl_crystal_colour_lustre clear
_exptl_crystal_colour_modifier light
_exptl_crystal_colour_primary yellow
_exptl_crystal_density_diffrn 1.3293
_exptl_crystal_density_meas .
_exptl_crystal_description needle
_exptl_crystal_F_000 736.3056
_exptl_crystal_size_max 0.2
_exptl_crystal_size_mid 0.1
_exptl_crystal_size_min 0.05
_refine_diff_density_max 0.3709
_refine_diff_density_min -0.2199
_refine_diff_density_rms 0.0443
_refine_ls_d_res_high 0.7904
_refine_ls_d_res_low 12.1345
_refine_ls_goodness_of_fit_ref 1.0623
_refine_ls_hydrogen_treatment mixed
_refine_ls_matrix_type full
_refine_ls_number_constraints 34
_refine_ls_number_parameters 247
_refine_ls_number_reflns 3704
_refine_ls_number_restraints 0
_refine_ls_restrained_S_all 1.0623
_refine_ls_R_factor_all 0.0406
_refine_ls_R_factor_gt 0.0353
_refine_ls_shift/su_max 0.0000
_refine_ls_shift/su_mean 0.0000
_refine_ls_structure_factor_coef Fsqd
_refine_ls_weighting_details 'w=1/[\s^2^(Fo^2^)+(0.0397P)^2^+0.9107P] where P=(Fo^2^+2Fc^2^)/3'
_refine_ls_weighting_scheme calc
_refine_ls_wR_factor_gt 0.0892
_refine_ls_wR_factor_ref 0.0942
_reflns_Friedel_coverage 0.0
_reflns_limit_h_max 6
_reflns_limit_h_min -7
_reflns_limit_k_max 20
_reflns_limit_k_min 0
_reflns_limit_l_max 22
_reflns_limit_l_min -5
_reflns_number_gt 3277
_reflns_number_total 3704
_reflns_threshold_expression I>=2u(I)
_cod_data_source_file suppl_ncrs-2016-0242_suppl.cif
_cod_data_source_block mo_cg_247_0m
_cod_database_code 8106513
_olex2_refinement_description
;
1. Fixed Uiso
 At 1.2 times of:
  All C(H) groups, All N(H) groups
2.a Riding coordinates:
 N1(H1)
2.b Aromatic/amide H refined with riding coordinates:
 C8(H8), C3(H3), C2(H2a), C4(H4), C13(H13), C6(H6), C7(H7), C21(H21), C14(H14),
  C16(H16), C17(H17), C15(H15), C23(H23), C20(H20), C24(H24), C22(H22)
;
_olex2_submission_original_sample_id cg_247
_olex2_submission_special_instructions 'No special instructions were received'
_publcif_info_exptl_table_max_cols 4
_publcif_info_exptl_table_use_headnotes n

loop_
_space_group_symop_id
_space_group_symop_operation_xyz
1 x,y,z
2 -x+1/2,y+1/2,-z+1/2
3 -x,-y,-z
4 x-1/2,-y-1/2,z-1/2

loop_
_atom_site_label
_atom_site_type_symbol
_atom_site_fract_x
_atom_site_fract_y
_atom_site_fract_z
_atom_site_U_iso_or_equiv
_atom_site_adp_type
_atom_site_occupancy
_atom_site_refinement_flags_posn
O1 O 0.03471(14) 0.48645(5) 0.21651(5) 0.0207(2) Uani 1.000000 .
N2 N 0.55029(16) 0.44201(6) 0.15019(6) 0.0143(2) Uani 1.000000 .
C19 C 0.38909(19) 0.47854(7) 0.29437(6) 0.0151(2) Uani 1.000000 .
C5 C 0.2403(2) 0.24648(7) 0.12042(6) 0.0181(2) Uani 1.000000 .
N1 N 0.18919(16) 0.46976(6) 0.08326(5) 0.0155(2) Uani 1.000000 .
H1 H 0.06885(16) 0.50168(6) 0.07585(5) 0.0185(2) Uiso 1.000000 R
C8 C 0.6578(2) 0.30623(7) 0.19638(7) 0.0188(2) Uani 1.000000 .
H8 H 0.7984(2) 0.32563(7) 0.22228(7) 0.0226(3) Uiso 1.000000 R
C9 C 0.50445(19) 0.35953(7) 0.15790(6) 0.0152(2) Uani 1.000000 .
C1 C 0.12935(19) 0.38666(7) 0.08258(6) 0.0154(2) Uani 1.000000 .
C3 C -0.1226(2) 0.27446(8) 0.04448(7) 0.0221(3) Uani 1.000000 .
H3 H -0.2632(2) 0.25544(8) 0.01822(7) 0.0265(3) Uiso 1.000000 R
C2 C -0.0746(2) 0.35823(8) 0.04514(6) 0.0187(2) Uani 1.000000 .
H2a H -0.1825(2) 0.39510(8) 0.01984(6) 0.0224(3) Uiso 1.000000 R
C4 C 0.0290(2) 0.21959(8) 0.08091(7) 0.0212(3) Uani 1.000000 .
H4 H -0.0077(2) 0.16339(8) 0.07965(7) 0.0254(3) Uiso 1.000000 R
C12 C 0.42314(19) 0.58393(7) 0.13764(6) 0.0148(2) Uani 1.000000 .
C10 C 0.29050(19) 0.33105(7) 0.12067(6) 0.0155(2) Uani 1.000000 .
C18 C 0.24208(19) 0.48786(7) 0.22045(6) 0.0145(2) Uani 1.000000 .
C13 C 0.3118(2) 0.64663(7) 0.16946(7) 0.0185(2) Uani 1.000000 .
H13 H 0.1904(2) 0.63435(7) 0.19655(7) 0.0223(3) Uiso 1.000000 R
C6 C 0.4038(2) 0.19305(7) 0.15972(7) 0.0213(3) Uani 1.000000 .
H6 H 0.3738(2) 0.13638(7) 0.16013(7) 0.0256(3) Uiso 1.000000 R
C7 C 0.6051(2) 0.22289(8) 0.19713(7) 0.0219(3) Uani 1.000000 .
H7 H 0.7110(2) 0.18649(8) 0.22407(7) 0.0263(3) Uiso 1.000000 R
C21 C 0.7325(2) 0.49885(8) 0.38178(7) 0.0237(3) Uani 1.000000 .
H21 H 0.8792(2) 0.52274(8) 0.39411(7) 0.0285(3) Uiso 1.000000 R
C14 C 0.3769(2) 0.72677(8) 0.16187(7) 0.0230(3) Uani 1.000000 .
H14 H 0.3004(2) 0.76907(8) 0.18388(7) 0.0276(3) Uiso 1.000000 R
C16 C 0.6621(2) 0.68333(8) 0.08849(7) 0.0212(3) Uani 1.000000 .
H16 H 0.7809(2) 0.69603(8) 0.06041(7) 0.0254(3) Uiso 1.000000 R
C17 C 0.5969(2) 0.60292(7) 0.09589(7) 0.0186(2) Uani 1.000000 .
H17 H 0.6705(2) 0.56083(7) 0.07257(7) 0.0223(3) Uiso 1.000000 R
C15 C 0.5536(2) 0.74529(8) 0.12218(7) 0.0217(3) Uani 1.000000 .
H15 H 0.6004(2) 0.80009(8) 0.11799(7) 0.0260(3) Uiso 1.000000 R
C23 C 0.4258(3) 0.41798(8) 0.41673(7) 0.0276(3) Uani 1.000000 .
H23 H 0.3649(3) 0.38535(8) 0.45228(7) 0.0331(4) Uiso 1.000000 R
C20 C 0.6072(2) 0.51182(7) 0.31190(7) 0.0183(2) Uani 1.000000 .
H20 H 0.6700(2) 0.54336(7) 0.27601(7) 0.0220(3) Uiso 1.000000 R
C24 C 0.2979(2) 0.43273(7) 0.34806(7) 0.0205(3) Uani 1.000000 .
H24 H 0.1474(2) 0.41169(7) 0.33721(7) 0.0246(3) Uiso 1.000000 R
C11 C 0.35390(19) 0.49572(7) 0.14733(6) 0.0141(2) Uani 1.000000 .
C22 C 0.6432(2) 0.45080(9) 0.43381(7) 0.0282(3) Uani 1.000000 .
H22 H 0.7310(2) 0.44050(9) 0.48097(7) 0.0339(4) Uiso 1.000000 R
H2 H 0.678(3) 0.4602(10) 0.1758(9) 0.025(4) Uiso 1.000000 .

loop_
_atom_site_aniso_label
_atom_site_aniso_U_11
_atom_site_aniso_U_22
_atom_site_aniso_U_33
_atom_site_aniso_U_12
_atom_site_aniso_U_13
_atom_site_aniso_U_23
O1 0.0132(4) 0.0265(5) 0.0227(5) -0.0011(3) 0.0036(3) -0.0015(4)
N2 0.0106(4) 0.0139(5) 0.0177(5) 0.0004(4) 0.0004(4) -0.0006(4)
C19 0.0177(5) 0.0123(5) 0.0158(6) 0.0028(4) 0.0039(4) -0.0014(4)
C5 0.0231(6) 0.0178(6) 0.0150(6) -0.0014(5) 0.0082(5) -0.0017(4)
N1 0.0128(4) 0.0167(5) 0.0160(5) 0.0017(4) -0.0008(4) 0.0008(4)
C8 0.0174(6) 0.0199(6) 0.0192(6) 0.0021(5) 0.0028(5) 0.0008(5)
C9 0.0166(5) 0.0159(6) 0.0142(5) 0.0006(4) 0.0059(4) -0.0007(4)
C1 0.0168(5) 0.0180(6) 0.0121(5) -0.0010(4) 0.0044(4) -0.0010(4)
C3 0.0213(6) 0.0280(7) 0.0169(6) -0.0085(5) 0.0028(5) -0.0060(5)
C2 0.0178(6) 0.0238(6) 0.0143(5) -0.0008(5) 0.0020(4) -0.0006(5)
C4 0.0274(6) 0.0180(6) 0.0194(6) -0.0071(5) 0.0074(5) -0.0052(5)
C12 0.0142(5) 0.0147(6) 0.0146(5) -0.0001(4) -0.0006(4) 0.0014(4)
C10 0.0168(5) 0.0170(6) 0.0132(5) -0.0005(4) 0.0044(4) -0.0015(4)
C18 0.0149(5) 0.0098(5) 0.0190(6) -0.0005(4) 0.0032(4) -0.0008(4)
C13 0.0190(6) 0.0180(6) 0.0195(6) 0.0012(4) 0.0058(5) 0.0009(5)
C6 0.0303(7) 0.0136(6) 0.0219(6) 0.0001(5) 0.0101(5) 0.0008(5)
C7 0.0259(6) 0.0184(6) 0.0223(6) 0.0063(5) 0.0061(5) 0.0046(5)
C21 0.0202(6) 0.0266(7) 0.0232(6) 0.0026(5) -0.0006(5) -0.0065(5)
C14 0.0294(7) 0.0170(6) 0.0235(6) 0.0024(5) 0.0062(5) -0.0012(5)
C16 0.0188(6) 0.0230(6) 0.0224(6) -0.0026(5) 0.0050(5) 0.0038(5)
C17 0.0175(5) 0.0181(6) 0.0206(6) 0.0018(4) 0.0044(5) 0.0004(5)
C15 0.0272(6) 0.0151(6) 0.0221(6) -0.0039(5) 0.0015(5) 0.0016(5)
C23 0.0392(8) 0.0245(7) 0.0198(6) 0.0018(6) 0.0064(6) 0.0056(5)
C20 0.0182(6) 0.0173(6) 0.0197(6) 0.0007(4) 0.0038(5) -0.0022(5)
C24 0.0245(6) 0.0160(6) 0.0219(6) -0.0016(5) 0.0066(5) -0.0002(5)
C11 0.0125(5) 0.0149(5) 0.0147(5) 0.0009(4) 0.0017(4) 0.0001(4)
C22 0.0353(7) 0.0307(7) 0.0167(6) 0.0093(6) -0.0027(5) -0.0001(5)

loop_
_atom_type_symbol
_atom_type_scat_dispersion_real
_atom_type_scat_dispersion_imag
_atom_type_scat_Cromer_Mann_a1
_atom_type_scat_Cromer_Mann_a2
_atom_type_scat_Cromer_Mann_a3
_atom_type_scat_Cromer_Mann_a4
_atom_type_scat_Cromer_Mann_b1
_atom_type_scat_Cromer_Mann_b2
_atom_type_scat_Cromer_Mann_b3
_atom_type_scat_Cromer_Mann_b4
_atom_type_scat_Cromer_Mann_c
_atom_type_scat_source
_atom_type_scat_dispersion_source
H 0.00000 0.00000 0.49300 0.32291 0.14019 0.04081 10.51090 26.12570 3.14236 57.79970 0.0030380000826 'International Tables Volume C Table 6.1.1.4 (pp. 500-502)' 'Henke, Gullikson and Davis, At. Data and Nucl. Data Tables, 1993, 54, 2'
C 0.00347 0.00161 2.31000 1.02000 1.58860 0.86500 20.84390 10.20750 0.56870 51.65120 0.215599998832 'International Tables Volume C Table 6.1.1.4 (pp. 500-502)' 'Henke, Gullikson and Davis, At. Data and Nucl. Data Tables, 1993, 54, 2'
O 0.01158 0.00611 3.04850 2.28680 1.54630 0.86700 13.27710 5.70110 0.32390 32.90890 0.250800013542 'International Tables Volume C Table 6.1.1.4 (pp. 500-502)' 'Henke, Gullikson and Davis, At. Data and Nucl. Data Tables, 1993, 54, 2'
N 0.00653 0.00323 12.21260 3.13220 2.01250 1.16630 0.00570 9.89330 28.99750 0.58260 -11.5290002823 'International Tables Volume C Table 6.1.1.4 (pp. 500-502)' 'Henke, Gullikson and Davis, At. Data and Nucl. Data Tables, 1993, 54, 2'

loop_
_geom_angle_atom_site_label_1
_geom_angle_atom_site_label_2
_geom_angle_atom_site_label_3
_geom_angle
_geom_angle_site_symmetry_1
_geom_angle_site_symmetry_3
C11 N2 C9 115.36(9) . .
C20 C19 C18 124.18(10) . .
C24 C19 C18 116.47(10) . .
C24 C19 C20 119.35(11) . .
C10 C5 C4 118.35(11) . .
C6 C5 C4 123.15(11) . .
C6 C5 C10 118.50(11) . .
C11 N1 C1 115.19(9) . .
C7 C8 C9 119.68(11) . .
C8 C9 N2 123.16(11) . .
C10 C9 N2 116.42(10) . .
C10 C9 C8 120.36(11) . .
C2 C1 N1 122.26(11) . .
C10 C1 N1 117.90(10) . .
C10 C1 C2 119.82(11) . .
C4 C3 C2 121.53(11) . .
C3 C2 C1 119.88(11) . .
C3 C4 C5 120.31(11) . .
C17 C12 C13 119.23(11) . .
C11 C12 C13 120.36(10) . .
C11 C12 C17 120.40(10) . .
C9 C10 C5 119.60(11) . .
C1 C10 C5 120.10(11) . .
C1 C10 C9 120.29(11) . .
C19 C18 O1 119.98(10) . .
C11 C18 O1 119.75(10) . .
C11 C18 C19 120.22(9) . .
C14 C13 C12 120.53(11) . .
C7 C6 C5 120.37(11) . .
C6 C7 C8 121.42(11) . .
C22 C21 C20 120.04(12) . .
C15 C14 C13 120.13(12) . .
C15 C16 C17 120.13(11) . .
C16 C17 C12 120.09(11) . .
C16 C15 C14 119.85(11) . .
C22 C23 C24 120.07(12) . .
C21 C20 C19 120.06(12) . .
C23 C24 C19 120.38(12) . .
N1 C11 N2 106.66(9) . .
C12 C11 N2 110.81(9) . .
C12 C11 N1 110.15(9) . .
C18 C11 N2 110.63(9) . .
C18 C11 N1 109.36(9) . .
C18 C11 C12 109.20(9) . .
C23 C22 C21 120.04(12) . .

loop_
_geom_bond_atom_site_label_1
_geom_bond_atom_site_label_2
_geom_bond_distance
_geom_bond_site_symmetry_2
O1 C18 1.2200(14) .
N2 C9 1.3956(15) .
N2 C11 1.4560(14) .
C19 C18 1.4972(16) .
C19 C20 1.3967(16) .
C19 C24 1.4010(17) .
C5 C4 1.4196(17) .
C5 C10 1.4234(17) .
C5 C6 1.4208(18) .
N1 C1 1.4127(15) .
N1 C11 1.4684(14) .
C8 C9 1.3776(16) .
C8 C7 1.4075(18) .
C9 C10 1.4258(16) .
C1 C2 1.3787(16) .
C1 C10 1.4265(16) .
C3 C2 1.4077(18) .
C3 C4 1.3736(19) .
C12 C13 1.3945(16) .
C12 C17 1.3995(16) .
C12 C11 1.5260(16) .
C18 C11 1.5725(16) .
C13 C14 1.3869(18) .
C6 C7 1.3740(19) .
C21 C20 1.3897(18) .
C21 C22 1.394(2) .
C14 C15 1.3881(18) .
C16 C17 1.3909(17) .
C16 C15 1.3936(18) .
C23 C24 1.3823(18) .
C23 C22 1.389(2) .

loop_
_publcif_info_tables.block_id
_publcif_info_tables.reference_item
{ecff02ca-9dd8-42d7-add0-c0d99b99e111} '_publcif_info_datablock.publ_exptl'

loop_
_publcif_info_cif.paper_type
EE

loop_
_publcif_info_datablock.id
_publcif_info_datablock.publ_exptl
_publcif_info_datablock.publ_geom
_publcif_info_datablock.structure
{ecff02ca-9dd8-42d7-add0-c0d99b99e111} y y y

loop_
_publcif_info_exptl_table_extra_item
sin_theta_over_lambda_max
